data_4514731
loop_
_publ_author_name
'Chernyshev, Victor M.'
'Astakhov, Alexander V.'
'Chikunov, Ilya E.'
'Tyurin, Roman V.'
'Eremin, Dmitry B.'
'Ranny, Gleb S.'
'Khrustalev, Victor N.'
'Ananikov, Valentine P.'

_publ_section_title
;
 Pd and Pt Catalyst Poisoning in the Study of Reaction Mechanisms: What
 Does the Mercury Test Mean for Catalysis?
;
_journal_issue 4
_journal_name_full 'ACS Catalysis'
_journal_page_first 2984
_journal_paper_doi 10.1021/acscatal.8b03683
_journal_volume 9
_journal_year 2019
_chemical_formula_moiety 'C26 H36 Hg N4, Br4 Hg'
_chemical_formula_sum 'C26 H36 Br4 Hg2 N4'
_chemical_formula_weight 1125.37
_space_group_crystal_system monoclinic
_space_group_IT_number 15
_space_group_name_Hall '-C 2yc'
_space_group_name_H-M_alt 'C 1 2/c 1'
_symmetry_space_group_name_Hall '-C 2yc'
_symmetry_space_group_name_H-M 'C 1 2/c 1'
_atom_sites_solution_hydrogens geom
_atom_sites_solution_primary difmap
_atom_sites_solution_secondary difmap
_audit_creation_method SHELXL-2014/6
_cell_angle_alpha 90
_cell_angle_beta 106.80(3)
_cell_angle_gamma 90
_cell_formula_units_Z 4
_cell_length_a 18.486(4)
_cell_length_b 9.2309(19)
_cell_length_c 20.682(4)
_cell_measurement_reflns_used 600
_cell_measurement_temperature 100(2)
_cell_measurement_theta_max 33.3
_cell_measurement_theta_min 3.3
_cell_volume 3378.6(13)
_computing_cell_refinement 'iMosflm (Battye et al., 2011)'
_computing_data_collection 'Marccd (Doyle, 2011)'
_computing_data_reduction iMosflm
_computing_molecular_graphics 'SHELXTL (Sheldrick, 2015)'
_computing_publication_material SHELXTL
_computing_structure_refinement 'SHELXL (Sheldrick, 2015)'
_computing_structure_solution 'SHELXT (Sheldrick, 2015)'
_diffrn_ambient_temperature 100(2)
_diffrn_measured_fraction_theta_full 0.960
_diffrn_measured_fraction_theta_max 0.895
_diffrn_measurement_device_type 'Rayonix SX165 CCD'
_diffrn_measurement_method '/f scan'
_diffrn_radiation_type synchrotron
_diffrn_radiation_wavelength 0.96260
_diffrn_reflns_av_R_equivalents 0.1107
_diffrn_reflns_av_unetI/netI 0.3023
_diffrn_reflns_Laue_measured_fraction_full 0.960
_diffrn_reflns_Laue_measured_fraction_max 0.895
_diffrn_reflns_limit_h_max 23
_diffrn_reflns_limit_h_min -23
_diffrn_reflns_limit_k_max 10
_diffrn_reflns_limit_k_min -10
_diffrn_reflns_limit_l_max 26
_diffrn_reflns_limit_l_min -26
_diffrn_reflns_number 16966
_diffrn_reflns_point_group_measured_fraction_full 0.960
_diffrn_reflns_point_group_measured_fraction_max 0.895
_diffrn_reflns_theta_full 35.279
_diffrn_reflns_theta_max 38.533
_diffrn_reflns_theta_min 3.371
_exptl_absorpt_coefficient_mu 13.963
_exptl_absorpt_correction_T_max 0.240
_exptl_absorpt_correction_T_min 0.100
_exptl_absorpt_correction_type multi-scan
_exptl_absorpt_process_details 'Scala (Evans, 2006)'
_exptl_crystal_colour colourless
_exptl_crystal_density_diffrn 2.212
_exptl_crystal_description prism
_exptl_crystal_F_000 2080
_exptl_crystal_size_max 0.20
_exptl_crystal_size_mid 0.10
_exptl_crystal_size_min 0.10
_refine_diff_density_max 3.115
_refine_diff_density_min -2.628
_refine_diff_density_rms 0.386
_refine_ls_extinction_coef 0.00043(8)
_refine_ls_extinction_expression Fc^*^=kFc[1+0.001xFc^2^\l^3^/sin(2\q)]^-1/4^
_refine_ls_extinction_method SHELXL
_refine_ls_goodness_of_fit_ref 0.951
_refine_ls_hydrogen_treatment constr
_refine_ls_matrix_type full
_refine_ls_number_parameters 127
_refine_ls_number_reflns 3444
_refine_ls_number_restraints 0
_refine_ls_restrained_S_all 0.951
_refine_ls_R_factor_all 0.1232
_refine_ls_R_factor_gt 0.0979
_refine_ls_shift/su_max 0.000
_refine_ls_shift/su_mean 0.000
_refine_ls_structure_factor_coef Fsqd
_refine_ls_weighting_details 'w=1/[\s^2^(Fo^2^)] where P=(Fo^2^+2Fc^2^)/3'
_refine_ls_weighting_scheme calc
_refine_ls_wR_factor_gt 0.2224
_refine_ls_wR_factor_ref 0.2533
_reflns_Friedel_coverage 0.000
_reflns_number_gt 2181
_reflns_number_total 3444
_reflns_threshold_expression 'I > 2\s(I)'
_cod_data_source_file cs8b03683_si_004.cif
_cod_data_source_block chi017
_cod_database_code 4514731
_shelx_space_group_comment
;
The symmetry employed for this shelxl refinement is uniquely defined
by the following loop, which should always be used as a source of
symmetry information in preference to the above space-group names.
They are only intended as comments.
;
_shelx_estimated_absorpt_t_min 0.172
_shelx_estimated_absorpt_t_max 0.344
_shelxl_version_number 2014/6

loop_
_space_group_symop_operation_xyz
'x, y, z'
'-x, y, -z+1/2'
'x+1/2, y+1/2, z'
'-x+1/2, y+1/2, -z+1/2'
'-x, -y, -z'
'x, -y, z-1/2'
'-x+1/2, -y+1/2, -z'
'x+1/2, -y+1/2, z-1/2'

loop_
_atom_site_label
_atom_site_type_symbol
_atom_site_fract_x
_atom_site_fract_y
_atom_site_fract_z
_atom_site_U_iso_or_equiv
_atom_site_adp_type
_atom_site_occupancy
_atom_site_site_symmetry_order
_atom_site_calc_flag
_atom_site_refinement_flags_posn
_atom_site_refinement_flags_adp
_atom_site_refinement_flags_occupancy
Hg1 Hg 0.5000 0.39777(9) 0.7500 0.0231(4) Uani 1 2 d S T P
Hg2 Hg 0.5000 0.90122(10) 0.7500 0.0277(4) Uani 1 2 d S T P
Br1 Br 0.61139(7) 1.09267(16) 0.77361(7) 0.0303(5) Uani 1 1 d . . .
Br2 Br 0.47446(9) 0.72507(18) 0.84047(8) 0.0450(6) Uani 1 1 d . . .
N1 N 0.3580(4) 0.4689(10) 0.6339(4) 0.0206(15) Uani 1 1 d . . .
N2 N 0.4390(5) 0.3418(9) 0.5960(4) 0.0206(15) Uani 1 1 d . . .
C1 C 0.4240(7) 0.4020(15) 0.6513(7) 0.0372(14) Uani 1 1 d . . .
C2 C 0.3254(7) 0.4524(15) 0.5631(6) 0.0372(14) Uani 1 1 d . . .
C3 C 0.2537(6) 0.5016(14) 0.5192(7) 0.0372(14) Uani 1 1 d . . .
H3 H 0.2184 0.5575 0.5341 0.045 Uiso 1 1 calc R U .
C4 C 0.2426(7) 0.4581(15) 0.4532(6) 0.0372(14) Uani 1 1 d . . .
H4 H 0.1967 0.4862 0.4210 0.045 Uiso 1 1 calc R U .
C5 C 0.2918(7) 0.3788(15) 0.4308(6) 0.0372(14) Uani 1 1 d . . .
H5 H 0.2775 0.3515 0.3846 0.045 Uiso 1 1 calc R U .
C6 C 0.3617(7) 0.3351(15) 0.4713(6) 0.0372(14) Uani 1 1 d . . .
H6 H 0.3971 0.2851 0.4541 0.045 Uiso 1 1 calc R U .
C7 C 0.3765(7) 0.3705(15) 0.5402(6) 0.0372(14) Uani 1 1 d . . .
C8 C 0.3226(7) 0.5466(14) 0.6803(6) 0.038(3) Uani 1 1 d . . .
H8 H 0.3625 0.5526 0.7247 0.045 Uiso 1 1 calc R U .
C9 C 0.2591(9) 0.459(2) 0.6931(9) 0.075(5) Uani 1 1 d . . .
H9A H 0.2802 0.3769 0.7224 0.113 Uiso 1 1 calc R U .
H9B H 0.2259 0.4239 0.6501 0.113 Uiso 1 1 calc R U .
H9C H 0.2301 0.5207 0.7153 0.113 Uiso 1 1 calc R U .
C10 C 0.3035(10) 0.6979(17) 0.6588(9) 0.079(6) Uani 1 1 d . . .
H10A H 0.3481 0.7463 0.6525 0.118 Uiso 1 1 calc R U .
H10B H 0.2867 0.7490 0.6934 0.118 Uiso 1 1 calc R U .
H10C H 0.2628 0.6988 0.6161 0.118 Uiso 1 1 calc R U .
C11 C 0.5079(6) 0.2575(14) 0.5982(6) 0.027(3) Uani 1 1 d . . .
H11 H 0.5388 0.2508 0.6466 0.033 Uiso 1 1 calc R U .
C12 C 0.5555(7) 0.3409(15) 0.5595(7) 0.050(4) Uani 1 1 d . . .
H12A H 0.5736 0.4321 0.5829 0.075 Uiso 1 1 calc R U .
H12B H 0.5241 0.3618 0.5135 0.075 Uiso 1 1 calc R U .
H12C H 0.5988 0.2815 0.5577 0.075 Uiso 1 1 calc R U .
C13 C 0.4877(10) 0.1035(15) 0.5726(7) 0.054(5) Uani 1 1 d . . .
H13A H 0.4615 0.0545 0.6014 0.081 Uiso 1 1 calc R U .
H13B H 0.5340 0.0504 0.5739 0.081 Uiso 1 1 calc R U .
H13C H 0.4547 0.1068 0.5261 0.081 Uiso 1 1 calc R U .

loop_
_atom_site_aniso_label
_atom_site_aniso_U_11
_atom_site_aniso_U_22
_atom_site_aniso_U_33
_atom_site_aniso_U_23
_atom_site_aniso_U_13
_atom_site_aniso_U_12
Hg1 0.0239(5) 0.0281(8) 0.0132(5) 0.000 -0.0009(4) 0.000
Hg2 0.0265(5) 0.0243(8) 0.0317(6) 0.000 0.0074(4) 0.000
Br1 0.0164(7) 0.0321(11) 0.0383(10) -0.0028(6) 0.0012(6) 0.0014(5)
Br2 0.0591(11) 0.0367(13) 0.0444(11) 0.0106(7) 0.0234(9) 0.0070(8)
N1 0.022(3) 0.014(4) 0.023(4) -0.002(3) 0.003(3) -0.006(3)
N2 0.022(3) 0.014(4) 0.023(4) -0.002(3) 0.003(3) -0.006(3)
C1 0.032(3) 0.046(4) 0.022(3) 0.007(2) -0.009(2) -0.010(2)
C2 0.032(3) 0.046(4) 0.022(3) 0.007(2) -0.009(2) -0.010(2)
C3 0.032(3) 0.046(4) 0.022(3) 0.007(2) -0.009(2) -0.010(2)
C4 0.032(3) 0.046(4) 0.022(3) 0.007(2) -0.009(2) -0.010(2)
C5 0.032(3) 0.046(4) 0.022(3) 0.007(2) -0.009(2) -0.010(2)
C6 0.032(3) 0.046(4) 0.022(3) 0.007(2) -0.009(2) -0.010(2)
C7 0.032(3) 0.046(4) 0.022(3) 0.007(2) -0.009(2) -0.010(2)
C8 0.047(7) 0.028(9) 0.035(7) -0.005(6) 0.007(6) 0.024(7)
C9 0.070(10) 0.075(14) 0.104(14) 0.007(11) 0.061(10) 0.017(10)
C10 0.089(13) 0.066(13) 0.060(12) -0.025(10) -0.010(10) 0.050(11)
C11 0.028(6) 0.028(8) 0.027(7) 0.006(5) 0.010(5) 0.015(5)
C12 0.027(7) 0.068(12) 0.055(10) 0.013(8) 0.012(7) 0.004(7)
C13 0.079(12) 0.053(11) 0.027(8) -0.008(6) 0.009(8) 0.026(8)

loop_
_atom_type_symbol
_atom_type_description
_atom_type_scat_dispersion_real
_atom_type_scat_dispersion_imag
_atom_type_scat_source
C C 0.0070 0.0030 'International Tables Vol C Tables 4.2.6.8 and 6.1.1.4'
H H 0.0000 0.0000 'International Tables Vol C Tables 4.2.6.8 and 6.1.1.4'
N N 0.0130 0.0060 'International Tables Vol C Tables 4.2.6.8 and 6.1.1.4'
Br Br -2.6470 0.5500 'International Tables Vol C Tables 4.2.6.8 and 6.1.1.4'
Hg Hg -8.1210 9.3890 'International Tables Vol C Tables 4.2.6.8 and 6.1.1.4'

loop_
_geom_angle_atom_site_label_1
_geom_angle_atom_site_label_2
_geom_angle_atom_site_label_3
_geom_angle
_geom_angle_site_symmetry_1
_geom_angle_site_symmetry_3
C1 Hg1 C1 177.9(7) 2_656 .
Br2 Hg2 Br2 103.37(8) . 2_656
Br2 Hg2 Br1 104.74(5) . 2_656
Br2 Hg2 Br1 124.93(5) 2_656 2_656
Br2 Hg2 Br1 124.93(5) . .
Br2 Hg2 Br1 104.74(5) 2_656 .
Br1 Hg2 Br1 96.33(7) 2_656 .
C1 N1 C2 108.3(10) . .
C1 N1 C8 126.2(10) . .
C2 N1 C8 125.5(9) . .
C1 N2 C7 107.1(10) . .
C1 N2 C11 124.5(9) . .
C7 N2 C11 128.3(10) . .
N1 C1 N2 110.8(10) . .
N1 C1 Hg1 125.1(10) . .
N2 C1 Hg1 124.0(10) . .
C7 C2 N1 106.3(9) . .
C7 C2 C3 123.0(11) . .
N1 C2 C3 130.6(12) . .
C4 C3 C2 112.1(13) . .
C4 C3 H3 123.9 . .
C2 C3 H3 123.9 . .
C5 C4 C3 125.1(11) . .
C5 C4 H4 117.5 . .
C3 C4 H4 117.5 . .
C4 C5 C6 123.7(12) . .
C4 C5 H5 118.1 . .
C6 C5 H5 118.1 . .
C5 C6 C7 114.8(14) . .
C5 C6 H6 122.6 . .
C7 C6 H6 122.6 . .
C2 C7 N2 107.5(11) . .
C2 C7 C6 121.0(11) . .
N2 C7 C6 131.4(13) . .
C10 C8 N1 111.8(12) . .
C10 C8 C9 115.3(13) . .
N1 C8 C9 111.4(12) . .
C10 C8 H8 105.8 . .
N1 C8 H8 105.8 . .
C9 C8 H8 105.8 . .
C8 C9 H9A 109.5 . .
C8 C9 H9B 109.5 . .
H9A C9 H9B 109.5 . .
C8 C9 H9C 109.5 . .
H9A C9 H9C 109.5 . .
H9B C9 H9C 109.5 . .
C8 C10 H10A 109.5 . .
C8 C10 H10B 109.5 . .
H10A C10 H10B 109.5 . .
C8 C10 H10C 109.5 . .
H10A C10 H10C 109.5 . .
H10B C10 H10C 109.5 . .
N2 C11 C13 110.9(11) . .
N2 C11 C12 109.5(10) . .
C13 C11 C12 113.6(12) . .
N2 C11 H11 107.5 . .
C13 C11 H11 107.5 . .
C12 C11 H11 107.5 . .
C11 C12 H12A 109.5 . .
C11 C12 H12B 109.5 . .
H12A C12 H12B 109.5 . .
C11 C12 H12C 109.5 . .
H12A C12 H12C 109.5 . .
H12B C12 H12C 109.5 . .
C11 C13 H13A 109.5 . .
C11 C13 H13B 109.5 . .
H13A C13 H13B 109.5 . .
C11 C13 H13C 109.5 . .
H13A C13 H13C 109.5 . .
H13B C13 H13C 109.5 . .

loop_
_geom_bond_atom_site_label_1
_geom_bond_atom_site_label_2
_geom_bond_distance
_geom_bond_site_symmetry_2
Hg1 C1 2.117(12) 2_656
Hg1 C1 2.117(12) .
Hg2 Br2 2.6228(17) .
Hg2 Br2 2.6229(17) 2_656
Hg2 Br1 2.6496(16) 2_656
Hg2 Br1 2.6496(16) .
N1 C1 1.322(15) .
N1 C2 1.421(13) .
N1 C8 1.492(15) .
N2 C1 1.369(17) .
N2 C7 1.402(14) .
N2 C11 1.482(14) .
C2 C7 1.395(19) .
C2 C3 1.446(15) .
C3 C4 1.380(16) .
C3 H3 0.9500 .
C4 C5 1.349(19) .
C4 H4 0.9500 .
C5 C6 1.382(16) .
C5 H5 0.9500 .
C6 C7 1.409(18) .
C6 H6 0.9500 .
C8 C10 1.478(18) .
C8 C9 1.51(2) .
C8 H8 1.0000 .
C9 H9A 0.9800 .
C9 H9B 0.9800 .
C9 H9C 0.9800 .
C10 H10A 0.9800 .
C10 H10B 0.9800 .
C10 H10C 0.9800 .
C11 C13 1.525(18) .
C11 C12 1.555(18) .
C11 H11 1.0000 .
C12 H12A 0.9800 .
C12 H12B 0.9800 .
C12 H12C 0.9800 .
C13 H13A 0.9800 .
C13 H13B 0.9800 .
C13 H13C 0.9800 .

loop_
_geom_torsion_atom_site_label_1
_geom_torsion_atom_site_label_2
_geom_torsion_atom_site_label_3
_geom_torsion_atom_site_label_4
_geom_torsion
C2 N1 C1 N2 0.7(14)
C8 N1 C1 N2 179.8(10)
C2 N1 C1 Hg1 177.4(9)
C8 N1 C1 Hg1 -3.5(17)
C7 N2 C1 N1 -1.5(14)
C11 N2 C1 N1 -179.2(10)
C7 N2 C1 Hg1 -178.3(9)
C11 N2 C1 Hg1 4.1(16)
C1 N1 C2 C7 0.4(14)
C8 N1 C2 C7 -178.7(11)
C1 N1 C2 C3 178.6(13)
C8 N1 C2 C3 0(2)
C7 C2 C3 C4 0(2)
N1 C2 C3 C4 -177.9(13)
C2 C3 C4 C5 0(2)
C3 C4 C5 C6 -3(2)
C4 C5 C6 C7 4(2)
N1 C2 C7 N2 -1.3(14)
C3 C2 C7 N2 -179.7(11)
N1 C2 C7 C6 -179.4(11)
C3 C2 C7 C6 2(2)
C1 N2 C7 C2 1.8(14)
C11 N2 C7 C2 179.2(12)
C1 N2 C7 C6 179.5(14)
C11 N2 C7 C6 -3(2)
C5 C6 C7 C2 -4(2)
C5 C6 C7 N2 178.2(12)
C1 N1 C8 C10 124.6(13)
C2 N1 C8 C10 -56.4(16)
C1 N1 C8 C9 -104.7(14)
C2 N1 C8 C9 74.2(15)
C1 N2 C11 C13 119.4(12)
C7 N2 C11 C13 -57.6(16)
C1 N2 C11 C12 -114.4(13)
C7 N2 C11 C12 68.5(15)
